data_4511529
loop_
_publ_author_name
'Das, Sunirban'
'Maloor, Simi Alathady'
'Pal, Satyanarayan'
'Pal, Samudranil'

_publ_section_title
;
 Solvated Square-Planar Ternary Copper(II) Complexes:&#x2009;
 Solvent-Dependent Zipper and Columnar Structures
;
_journal_issue 9
_journal_name_full 'Crystal Growth &amp; Design'
_journal_page_first 2103
_journal_paper_doi 10.1021/cg060305a
_journal_volume 6
_journal_year 2006
_chemical_formula_moiety 'C12 H9 Cl Cu N2 O, C H4 O'
_chemical_formula_sum 'C13 H13 Cl Cu N2 O2'
_chemical_formula_weight 328.24
_chemical_name_systematic
;
 ?
;
_space_group_IT_number 2
_symmetry_cell_setting triclinic
_symmetry_space_group_name_Hall '-P 1'
_symmetry_space_group_name_H-M 'P -1'
_atom_sites_solution_hydrogens geom
_atom_sites_solution_primary direct
_atom_sites_solution_secondary difmap
_audit_creation_method SHELXL-97
_cell_angle_alpha 100.529(10)
_cell_angle_beta 97.798(17)
_cell_angle_gamma 92.593(13)
_cell_formula_units_Z 2
_cell_length_a 6.9205(17)
_cell_length_b 9.2257(9)
_cell_length_c 10.4996(14)
_cell_measurement_reflns_used 25
_cell_measurement_temperature 298(2)
_cell_measurement_theta_max 12.55
_cell_measurement_theta_min 9.34
_cell_volume 651.3(2)
_computing_cell_refinement 'CAD4 Software (Enraf-Nonius, 1989)'
_computing_data_collection 'CAD4 Software (Enraf-Nonius, 1989)'
_computing_data_reduction 'WinGX (Farrugia, 1999)'
_computing_molecular_graphics 'ORTEX6a (McArdle,1995), PLATON (Spek,2002)'
_computing_publication_material SHELXL-97
_computing_structure_refinement 'SHELXL-97 (Sheldrick, 1997)'
_computing_structure_solution 'SHELXS-97 (Sheldrick, 1990)'
_diffrn_ambient_temperature 298(2)
_diffrn_measured_fraction_theta_full 1.000
_diffrn_measured_fraction_theta_max 1.000
_diffrn_measurement_device_type 'Enraf-Nonius Mach3 four-circle'
_diffrn_measurement_method 'Profile data from omega'
_diffrn_radiation_monochromator graphite
_diffrn_radiation_source 'fine-focus sealed tube'
_diffrn_radiation_type MoK\a
_diffrn_radiation_wavelength 0.71073
_diffrn_reflns_av_R_equivalents 0.0000
_diffrn_reflns_av_sigmaI/netI 0.0232
_diffrn_reflns_limit_h_max 9
_diffrn_reflns_limit_h_min 0
_diffrn_reflns_limit_k_max 12
_diffrn_reflns_limit_k_min -12
_diffrn_reflns_limit_l_max 14
_diffrn_reflns_limit_l_min -14
_diffrn_reflns_number 3781
_diffrn_reflns_theta_full 29.97
_diffrn_reflns_theta_max 29.97
_diffrn_reflns_theta_min 1.99
_diffrn_standards_decay_% none
_diffrn_standards_interval_time 90
_diffrn_standards_number 3
_exptl_absorpt_coefficient_mu 1.879
_exptl_absorpt_correction_T_max 0.9994
_exptl_absorpt_correction_T_min 0.6898
_exptl_absorpt_correction_type 'empirical based on psi-scan'
_exptl_crystal_colour Brown
_exptl_crystal_density_diffrn 1.674
_exptl_crystal_density_meas ?
_exptl_crystal_density_method 'not measured'
_exptl_crystal_description 'Rectangular blocks'
_exptl_crystal_F_000 334
_exptl_crystal_size_max 0.48
_exptl_crystal_size_mid 0.42
_exptl_crystal_size_min 0.27
_refine_diff_density_max 0.313
_refine_diff_density_min -0.365
_refine_diff_density_rms 0.089
_refine_ls_extinction_method none
_refine_ls_goodness_of_fit_ref 1.028
_refine_ls_hydrogen_treatment mixed
_refine_ls_matrix_type full
_refine_ls_number_parameters 176
_refine_ls_number_reflns 3781
_refine_ls_number_restraints 0
_refine_ls_restrained_S_all 1.028
_refine_ls_R_factor_all 0.0482
_refine_ls_R_factor_gt 0.0315
_refine_ls_shift/su_max 0.000
_refine_ls_shift/su_mean 0.000
_refine_ls_structure_factor_coef Fsqd
_refine_ls_weighting_details 'calc w=1/[\s^2^(Fo^2^)+(0.0408P)^2^+0.2113P] where P=(Fo^2^+2Fc^2^)/3'
_refine_ls_weighting_scheme calc
_refine_ls_wR_factor_gt 0.0754
_refine_ls_wR_factor_ref 0.0820
_reflns_number_gt 2975
_reflns_number_total 3781
_reflns_threshold_expression >2sigma(I)
_cod_data_source_file cg060305asi20060525_083735.cif
_cod_data_source_block '[Cu(pyp)Cl].CH3OH_(3)'
_cod_depositor_comments
;
The following automatic conversions were performed:

'_symmetry_cell_setting' value 'Triclinic' changed to 'triclinic'
according to
/usr/data/users/saulius/automatic-downloads/retrospective/ACS/lib/dictionaries/cif_core.dic
dictionary named 'cif_core.dic' version 2.4.2 from 2011-04-26.

Automatic conversion script
Id: cif_fix_values 2281 2013-09-26 08:29:07Z andrius 

The following automatic conversions were performed:

'_exptl_crystal_density_meas' value 'not measured' was changed to '?'
- the value is perceived as not measured.

Automatic conversion script
Id: cif_fix_values 3008 2015-01-20 13:52:24Z robertas 
;
_cod_original_cell_volume 651.29(19)
_cod_database_code 4511529

loop_
_symmetry_equiv_pos_as_xyz
'x, y, z'
'-x, -y, -z'

loop_
_atom_site_label
_atom_site_type_symbol
_atom_site_fract_x
_atom_site_fract_y
_atom_site_fract_z
_atom_site_U_iso_or_equiv
_atom_site_adp_type
_atom_site_occupancy
_atom_site_symmetry_multiplicity
_atom_site_calc_flag
_atom_site_refinement_flags
Cu Cu 0.20375(4) 0.05735(3) 0.18916(2) 0.03327(8) Uani 1 1 d .
Cl Cl 0.18946(11) 0.19739(7) 0.37987(6) 0.05715(17) Uani 1 1 d .
O1 O 0.2539(2) 0.21623(15) 0.09522(14) 0.0386(3) Uani 1 1 d .
O2 O 0.5764(3) 0.4158(2) 0.20887(19) 0.0544(4) Uani 1 1 d .
H2W H 0.483(5) 0.366(4) 0.187(3) 0.082 Uiso 1 1 d .
N1 N 0.2258(2) -0.06924(18) 0.02237(16) 0.0310(3) Uani 1 1 d .
N2 N 0.1530(2) -0.14323(18) 0.23567(16) 0.0330(3) Uani 1 1 d .
C1 C 0.2845(3) 0.1639(2) -0.0258(2) 0.0336(4) Uani 1 1 d .
C2 C 0.3331(3) 0.2549(2) -0.1117(2) 0.0403(5) Uani 1 1 d .
H2 H 0.3449 0.3570 -0.0842 0.048 Uiso 1 1 calc R
C3 C 0.3633(3) 0.1939(3) -0.2365(2) 0.0433(5) Uani 1 1 d .
H3 H 0.3936 0.2559 -0.2926 0.052 Uiso 1 1 calc R
C4 C 0.3497(3) 0.0412(3) -0.2809(2) 0.0448(5) Uani 1 1 d .
H4 H 0.3724 0.0021 -0.3652 0.054 Uiso 1 1 calc R
C5 C 0.3022(3) -0.0510(2) -0.1987(2) 0.0404(4) Uani 1 1 d .
H5 H 0.2922 -0.1529 -0.2271 0.048 Uiso 1 1 calc R
C6 C 0.2692(3) 0.0093(2) -0.07327(19) 0.0319(4) Uani 1 1 d .
C7 C 0.2104(3) -0.2090(2) 0.0167(2) 0.0341(4) Uani 1 1 d .
H7 H 0.228(3) -0.279(3) -0.051(2) 0.041 Uiso 1 1 d .
C8 C 0.1692(3) -0.2558(2) 0.1365(2) 0.0329(4) Uani 1 1 d .
C9 C 0.1530(3) -0.4016(2) 0.1499(2) 0.0411(5) Uani 1 1 d .
H9 H 0.1671 -0.4772 0.0806 0.049 Uiso 1 1 calc R
C10 C 0.1153(3) -0.4336(3) 0.2687(3) 0.0483(5) Uani 1 1 d .
H10 H 0.1048 -0.5309 0.2806 0.058 Uiso 1 1 calc R
C11 C 0.0941(4) -0.3196(3) 0.3678(2) 0.0485(5) Uani 1 1 d .
H11 H 0.0674 -0.3388 0.4478 0.058 Uiso 1 1 calc R
C12 C 0.1124(3) -0.1759(2) 0.34835(17) 0.0408(5) Uani 1 1 d .
H12 H 0.0958 -0.0992 0.4161 0.049 Uiso 1 1 calc R
C13 C 0.6151(3) 0.4443(2) 0.34611(17) 0.0610(7) Uani 1 1 d R
H13A H 0.7399 0.4987 0.3744 0.091 Uiso 1 1 calc R
H13B H 0.6169 0.3525 0.3769 0.091 Uiso 1 1 calc R
H13C H 0.5151 0.5013 0.3810 0.091 Uiso 1 1 calc R

loop_
_atom_site_aniso_label
_atom_site_aniso_U_11
_atom_site_aniso_U_22
_atom_site_aniso_U_33
_atom_site_aniso_U_23
_atom_site_aniso_U_13
_atom_site_aniso_U_12
Cu 0.03659(13) 0.03087(13) 0.03197(13) 0.00224(9) 0.00835(9) 0.00373(9)
Cl 0.0845(5) 0.0423(3) 0.0429(3) -0.0062(2) 0.0253(3) -0.0031(3)
O1 0.0473(8) 0.0312(7) 0.0375(8) 0.0037(6) 0.0100(6) 0.0041(6)
O2 0.0586(11) 0.0499(10) 0.0530(10) 0.0040(8) 0.0122(9) -0.0028(8)
N1 0.0273(7) 0.0339(8) 0.0317(8) 0.0054(6) 0.0045(6) 0.0054(6)
N2 0.0288(8) 0.0358(8) 0.0345(8) 0.0053(7) 0.0060(6) 0.0054(6)
C1 0.0270(9) 0.0359(10) 0.0381(10) 0.0084(8) 0.0030(8) 0.0063(7)
C2 0.0344(10) 0.0394(11) 0.0504(12) 0.0153(9) 0.0071(9) 0.0071(8)
C3 0.0356(11) 0.0570(13) 0.0427(12) 0.0221(10) 0.0071(9) 0.0068(9)
C4 0.0415(11) 0.0625(14) 0.0321(10) 0.0108(10) 0.0072(9) 0.0098(10)
C5 0.0395(10) 0.0455(11) 0.0351(10) 0.0042(9) 0.0043(8) 0.0093(9)
C6 0.0272(9) 0.0367(9) 0.0323(9) 0.0069(7) 0.0037(7) 0.0064(7)
C7 0.0339(10) 0.0333(9) 0.0344(10) 0.0018(8) 0.0078(8) 0.0066(7)
C8 0.0259(8) 0.0345(9) 0.0382(10) 0.0054(8) 0.0049(7) 0.0053(7)
C9 0.0384(11) 0.0343(10) 0.0525(13) 0.0090(9) 0.0100(9) 0.0080(8)
C10 0.0457(12) 0.0419(12) 0.0638(15) 0.0227(11) 0.0122(11) 0.0086(10)
C11 0.0491(13) 0.0558(14) 0.0478(13) 0.0228(11) 0.0134(10) 0.0086(10)
C12 0.0395(11) 0.0466(12) 0.0378(11) 0.0082(9) 0.0094(9) 0.0074(9)
C13 0.0698(18) 0.0578(16) 0.0511(15) 0.0037(12) 0.0064(13) -0.0048(13)

loop_
_atom_type_symbol
_atom_type_description
_atom_type_scat_dispersion_real
_atom_type_scat_dispersion_imag
_atom_type_scat_source
C C 0.0033 0.0016 'International Tables Vol C Tables 4.2.6.8 and 6.1.1.4'
H H 0.0000 0.0000 'International Tables Vol C Tables 4.2.6.8 and 6.1.1.4'
N N 0.0061 0.0033 'International Tables Vol C Tables 4.2.6.8 and 6.1.1.4'
O O 0.0106 0.0060 'International Tables Vol C Tables 4.2.6.8 and 6.1.1.4'
Cl Cl 0.1484 0.1585 'International Tables Vol C Tables 4.2.6.8 and 6.1.1.4'
Cu Cu 0.3201 1.2651 'International Tables Vol C Tables 4.2.6.8 and 6.1.1.4'

loop_
_geom_angle_atom_site_label_1
_geom_angle_atom_site_label_2
_geom_angle_atom_site_label_3
_geom_angle
_geom_angle_site_symmetry_3
N1 Cu O1 83.39(6) .
N1 Cu N2 80.30(7) .
O1 Cu N2 163.65(6) .
N1 Cu Cl 177.89(5) .
O1 Cu Cl 97.24(5) .
N2 Cu Cl 99.10(5) .
N1 Cu Cu 41.22(5) 2_655
O1 Cu Cu 64.35(4) 2_655
N2 Cu Cu 103.16(5) 2_655
Cl Cu Cu 137.38(2) 2_655
C1 O1 Cu 111.69(12) .
C7 N1 C6 129.06(17) .
C7 N1 Cu 117.45(14) .
C6 N1 Cu 113.36(13) .
C12 N2 C8 118.23(17) .
C12 N2 Cu 129.15(13) .
C8 N2 Cu 112.60(13) .
O1 C1 C2 123.05(19) .
O1 C1 C6 119.77(18) .
C2 C1 C6 117.18(19) .
C3 C2 C1 120.3(2) .
C2 C3 C4 121.6(2) .
C5 C4 C3 119.4(2) .
C4 C5 C6 119.5(2) .
C5 C6 N1 126.27(19) .
C5 C6 C1 121.97(19) .
N1 C6 C1 111.72(17) .
N1 C7 C8 115.37(18) .
N2 C8 C9 122.23(19) .
N2 C8 C7 114.15(17) .
C9 C8 C7 123.60(19) .
C8 C9 C10 118.8(2) .
C11 C10 C9 118.9(2) .
C10 C11 C12 119.6(2) .
N2 C12 C11 122.25(18) .

loop_
_geom_bond_atom_site_label_1
_geom_bond_atom_site_label_2
_geom_bond_distance
_geom_bond_site_symmetry_2
Cu N1 1.9481(16) .
Cu O1 1.9538(14) .
Cu N2 2.0258(17) .
Cu Cl 2.1928(7) .
Cu Cu 6.0818(13) 2_655
O1 C1 1.323(2) .
O2 C13 1.403(2) .
N1 C7 1.278(3) .
N1 C6 1.397(3) .
N2 C12 1.335(2) .
N2 C8 1.350(3) .
C1 C2 1.401(3) .
C1 C6 1.417(3) .
C2 C3 1.376(3) .
C3 C4 1.395(3) .
C4 C5 1.377(3) .
C5 C6 1.385(3) .
C7 C8 1.462(3) .
C8 C9 1.379(3) .
C9 C10 1.387(3) .
C10 C11 1.366(4) .
C11 C12 1.381(3) .
